data_7008925
loop_
_publ_author_name
'Adams, Christopher J.'
'James, Stuart L.'
'Liu, Xiaoming'
'Raithby, Paul R.'
'Yellowlees, Lesley J.'

_publ_section_title
;
 Synthesis and characterisation of new platinum--acetylide complexes
 containing diimine ligands
;
_journal_issue 1
_journal_name_full 'Journal of the Chemical Society, Dalton Transactions'
_journal_page_first 63
_journal_paper_doi 10.1039/a907028a
_journal_year 2000
_chemical_formula_sum 'C39 H41 Cl9 N2 Pt'
_chemical_formula_weight 1051.88
_chemical_name_systematic 'Compound 4'
_space_group_IT_number 2
_symmetry_cell_setting triclinic
_symmetry_space_group_name_Hall '-P 1'
_symmetry_space_group_name_H-M 'P -1'
_atom_sites_solution_hydrogens geom
_atom_sites_solution_primary direct
_atom_sites_solution_secondary difmap
_audit_creation_method SHELXL-97
_cell_angle_alpha 103.58(2)
_cell_angle_beta 93.90(2)
_cell_angle_gamma 75.67(2)
_cell_formula_units_Z 2
_cell_length_a 11.115(3)
_cell_length_b 19.187(4)
_cell_length_c 10.573(3)
_cell_measurement_reflns_used 25
_cell_measurement_temperature 290(2)
_cell_measurement_theta_max 25
_cell_measurement_theta_min 20
_cell_volume 2123.5(10)
_computing_cell_refinement 'Rigaku control software'
_computing_data_collection 'Rigaku control software'
_computing_data_reduction Texsan
_computing_molecular_graphics 'SHELXTL-PLUS (Sheldrick, 1989)'
_computing_publication_material 'SHELXL-97 (Sheldrick, 1997)'
_computing_structure_refinement 'SHELXL-97 (Sheldrick, 1997)'
_computing_structure_solution 'SHELXS-97 (Sheldrick, 1990)'
_diffrn_ambient_temperature 290(2)
_diffrn_measured_fraction_theta_full 0.792
_diffrn_measured_fraction_theta_max 0.792
_diffrn_measurement_device_type 'Rigaku AFC7R'
_diffrn_measurement_method 'omega/2 theta scans '
_diffrn_radiation_monochromator graphite
_diffrn_radiation_source 'fine-focus sealed tube'
_diffrn_radiation_type MoK\a
_diffrn_radiation_wavelength 0.71073
_diffrn_reflns_av_R_equivalents 0.1580
_diffrn_reflns_av_sigmaI/netI 0.0835
_diffrn_reflns_limit_h_max 11
_diffrn_reflns_limit_h_min 0
_diffrn_reflns_limit_k_max 18
_diffrn_reflns_limit_k_min -19
_diffrn_reflns_limit_l_max 11
_diffrn_reflns_limit_l_min -10
_diffrn_reflns_number 4607
_diffrn_reflns_theta_full 22.49
_diffrn_reflns_theta_max 22.49
_diffrn_reflns_theta_min 2.57
_diffrn_standards_interval_count 97
_diffrn_standards_number 3
_exptl_absorpt_coefficient_mu 3.901
_exptl_absorpt_correction_T_max 0.4422
_exptl_absorpt_correction_T_min 0.3045
_exptl_absorpt_correction_type 'Semi empirical - psi scans'
_exptl_crystal_colour Orange
_exptl_crystal_density_diffrn 1.645
_exptl_crystal_density_method 'not measured'
_exptl_crystal_description Needle
_exptl_crystal_F_000 1040
_exptl_crystal_size_max 0.40
_exptl_crystal_size_mid 0.25
_exptl_crystal_size_min 0.25
_refine_diff_density_max 2.670
_refine_diff_density_min -2.359
_refine_diff_density_rms 0.338
_refine_ls_extinction_method none
_refine_ls_goodness_of_fit_ref 1.185
_refine_ls_hydrogen_treatment mixed
_refine_ls_matrix_type full
_refine_ls_number_parameters 264
_refine_ls_number_reflns 4382
_refine_ls_number_restraints 0
_refine_ls_restrained_S_all 1.185
_refine_ls_R_factor_all 0.0969
_refine_ls_R_factor_gt 0.0683
_refine_ls_shift/su_max 0.327
_refine_ls_shift/su_mean 0.011
_refine_ls_structure_factor_coef Fsqd
_refine_ls_weighting_details 'calc w=1/[\s^2^(Fo^2^)+(0.1300P)^2^+20.4947P] where P=(Fo^2^+2Fc^2^)/3'
_refine_ls_weighting_scheme calc
_refine_ls_wR_factor_gt 0.1958
_refine_ls_wR_factor_ref 0.2262
_reflns_number_gt 3539
_reflns_number_total 4382
_reflns_threshold_expression >2sigma(I)
_cod_data_source_file a907028a.txt
_cod_data_source_block pr9613a
_cod_depositor_comments
;
The following automatic conversions were performed:
'_symmetry_cell_setting' value 'Triclinic' changed to 'triclinic'
according to '/home/saulius/struct/CIF-dictionaries/cif_core.dic'
dictionary named 'cif_core.dic' version 2.4.1 from 2010-06-29.

Automatic conversion script
Id: cif_fix_enum 1527 2010-12-29 10:47:43Z saulius 
;
_cod_original_cell_volume 2123.5(9)
_cod_original_sg_symbol_H-M P(-1)
_cod_database_code 7008925

loop_
_symmetry_equiv_pos_as_xyz
'x, y, z'
'-x, -y, -z'

loop_
_atom_site_label
_atom_site_type_symbol
_atom_site_fract_x
_atom_site_fract_y
_atom_site_fract_z
_atom_site_U_iso_or_equiv
_atom_site_adp_type
_atom_site_occupancy
_atom_site_symmetry_multiplicity
_atom_site_calc_flag
_atom_site_refinement_flags
_atom_site_disorder_assembly
_atom_site_disorder_group
Pt1 Pt 0.29563(7) 0.01071(4) 0.36820(7) 0.0217(3) Uani 1 1 d . . .
N1 N 0.2762(13) -0.0955(8) 0.2934(14) 0.021(4) Uiso 1 1 d . . .
N2 N 0.3485(13) -0.0362(8) 0.5238(15) 0.026(4) Uiso 1 1 d . . .
C1 C 0.2286(16) -0.1186(10) 0.1779(19) 0.025(5) Uiso 1 1 d . . .
H1A H 0.2055 -0.0859 0.1232 0.030 Uiso 1 1 calc R . .
C2 C 0.2116(16) -0.1900(10) 0.1344(19) 0.023(4) Uiso 1 1 d . . .
H2A H 0.1774 -0.2043 0.0525 0.028 Uiso 1 1 calc R . .
C3 C 0.2464(16) -0.2394(10) 0.2149(18) 0.025(4) Uiso 1 1 d . . .
C4 C 0.2960(16) -0.2151(10) 0.3348(18) 0.025(4) Uiso 1 1 d . . .
H4A H 0.3219 -0.2474 0.3900 0.030 Uiso 1 1 calc R . .
C5 C 0.3081(16) -0.1421(10) 0.3748(19) 0.026(5) Uiso 1 1 d . . .
C6 C 0.3492(17) -0.1082(10) 0.5013(19) 0.027(5) Uiso 1 1 d . . .
C7 C 0.3903(16) -0.1480(10) 0.6022(18) 0.023(4) Uiso 1 1 d . . .
H7A H 0.3943 -0.1983 0.5850 0.027 Uiso 1 1 calc R . .
C8 C 0.4242(16) -0.1124(10) 0.7250(18) 0.021(4) Uiso 1 1 d . . .
C9 C 0.4205(17) -0.0391(11) 0.743(2) 0.033(5) Uiso 1 1 d . . .
H9A H 0.4415 -0.0125 0.8229 0.040 Uiso 1 1 calc R . .
C10 C 0.3855(16) -0.0046(11) 0.6406(18) 0.026(5) Uiso 1 1 d . . .
H10A H 0.3880 0.0448 0.6548 0.032 Uiso 1 1 calc R . .
C11 C 0.2246(17) -0.3181(10) 0.1678(19) 0.029(5) Uiso 1 1 d . . .
C12 C 0.283(2) -0.3514(14) 0.035(2) 0.058(7) Uiso 1 1 d . . .
H12A H 0.3664 -0.3455 0.0380 0.087 Uiso 1 1 calc R . .
H12B H 0.2353 -0.3267 -0.0280 0.087 Uiso 1 1 calc R . .
H12C H 0.2838 -0.4029 0.0108 0.087 Uiso 1 1 calc R . .
C13 C 0.289(2) -0.3683(14) 0.259(3) 0.059(7) Uiso 1 1 d . . .
H13A H 0.2621 -0.3455 0.3467 0.088 Uiso 1 1 calc R . .
H13B H 0.3773 -0.3755 0.2548 0.088 Uiso 1 1 calc R . .
H13C H 0.2676 -0.4152 0.2326 0.088 Uiso 1 1 calc R . .
C14 C 0.0862(19) -0.3128(13) 0.161(2) 0.048(6) Uiso 1 1 d . . .
H14A H 0.0497 -0.2864 0.2431 0.072 Uiso 1 1 calc R . .
H14B H 0.0718 -0.3615 0.1393 0.072 Uiso 1 1 calc R . .
H14C H 0.0494 -0.2869 0.0946 0.072 Uiso 1 1 calc R . .
C15 C 0.4702(17) -0.1561(11) 0.8324(19) 0.030(5) Uiso 1 1 d . . .
C16 C 0.3737(18) -0.1969(11) 0.848(2) 0.037(5) Uiso 1 1 d . . .
H16A H 0.3899 -0.2141 0.9274 0.056 Uiso 1 1 calc R . .
H16B H 0.3774 -0.2382 0.7757 0.056 Uiso 1 1 calc R . .
H16C H 0.2926 -0.1641 0.8517 0.056 Uiso 1 1 calc R . .
C17 C 0.5924(18) -0.2077(11) 0.786(2) 0.037(5) Uiso 1 1 d . . .
H17A H 0.6273 -0.2349 0.8501 0.056 Uiso 1 1 calc R . .
H17B H 0.6484 -0.1796 0.7706 0.056 Uiso 1 1 calc R . .
H17C H 0.5794 -0.2414 0.7059 0.056 Uiso 1 1 calc R . .
C18 C 0.4882(18) -0.1049(11) 0.959(2) 0.035(5) Uiso 1 1 d . . .
H18A H 0.5181 -0.1330 1.0237 0.052 Uiso 1 1 calc R . .
H18B H 0.4105 -0.0709 0.9862 0.052 Uiso 1 1 calc R . .
H18C H 0.5476 -0.0781 0.9482 0.052 Uiso 1 1 calc R . .
C19 C 0.2442(15) 0.0444(9) 0.2087(17) 0.016(4) Uiso 1 1 d . . .
C20 C 0.2069(15) 0.0579(10) 0.1011(18) 0.020(4) Uiso 1 1 d . . .
C21 C 0.1677(15) 0.0662(10) -0.0226(18) 0.020(4) Uiso 1 1 d . . .
C22 C 0.1053(17) 0.0154(11) -0.1098(19) 0.029(5) Uiso 1 1 d . . .
H22A H 0.0938 -0.0252 -0.0826 0.035 Uiso 1 1 calc R . .
C23 C 0.0640(16) 0.0247(10) -0.2266(19) 0.025(4) Uiso 1 1 d . . .
H23A H 0.0243 -0.0097 -0.2775 0.030 Uiso 1 1 calc R . .
C24 C 0.0768(18) 0.0838(11) -0.278(2) 0.032(5) Uiso 1 1 d . . .
C25 C 0.1395(18) 0.1330(11) -0.195(2) 0.034(5) Uiso 1 1 d . . .
H25A H 0.1520 0.1727 -0.2244 0.040 Uiso 1 1 calc R . .
C26 C 0.1829(17) 0.1248(11) -0.0729(19) 0.028(5) Uiso 1 1 d . . .
H26A H 0.2232 0.1591 -0.0226 0.034 Uiso 1 1 calc R . .
C27 C 0.0271(19) 0.0959(12) -0.404(2) 0.040(6) Uiso 1 1 d . . .
H27A H -0.0383 0.0707 -0.4299 0.061 Uiso 1 1 calc R . .
H27B H 0.0919 0.0772 -0.4673 0.061 Uiso 1 1 calc R . .
H27C H -0.0053 0.1478 -0.3979 0.061 Uiso 1 1 calc R . .
C28 C 0.3158(16) 0.1076(10) 0.4588(18) 0.024(4) Uiso 1 1 d . . .
C29 C 0.3277(15) 0.1650(10) 0.5262(17) 0.019(4) Uiso 1 1 d . . .
C30 C 0.3421(17) 0.2304(10) 0.6222(19) 0.030(5) Uiso 1 1 d . . .
C31 C 0.3207(17) 0.3001(10) 0.593(2) 0.032(5) Uiso 1 1 d . . .
H31A H 0.3018 0.3043 0.5074 0.038 Uiso 1 1 calc R . .
C32 C 0.3269(19) 0.3624(12) 0.686(2) 0.043(6) Uiso 1 1 d . . .
H32A H 0.3136 0.4075 0.6630 0.052 Uiso 1 1 calc R . .
C33 C 0.353(2) 0.3590(12) 0.815(2) 0.043(6) Uiso 1 1 d . . .
C34 C 0.3790(18) 0.2905(11) 0.843(2) 0.039(5) Uiso 1 1 d . . .
H34A H 0.4000 0.2872 0.9283 0.046 Uiso 1 1 calc R . .
C35 C 0.3764(17) 0.2265(11) 0.753(2) 0.032(5) Uiso 1 1 d . . .
H35A H 0.3966 0.1813 0.7769 0.039 Uiso 1 1 calc R . .
C36 C 0.350(2) 0.4296(14) 0.918(3) 0.066(8) Uiso 1 1 d . . .
H36A H 0.2813 0.4680 0.9010 0.099 Uiso 1 1 calc R . .
H36B H 0.4260 0.4444 0.9162 0.099 Uiso 1 1 calc R . .
H36C H 0.3404 0.4211 1.0025 0.099 Uiso 1 1 calc R . .
C100 C 0.035(2) 0.2134(13) 0.332(2) 0.048(6) Uiso 1 1 d . . .
H10B H 0.1120 0.1763 0.3336 0.080 Uiso 1 1 d . . .
Cl1 Cl 0.0339(8) 0.2547(4) 0.2004(7) 0.083(2) Uani 1 1 d . . .
Cl2 Cl -0.0910(6) 0.1745(4) 0.3221(8) 0.072(2) Uani 1 1 d . . .
Cl3 Cl 0.0255(6) 0.2827(4) 0.4770(7) 0.071(2) Uani 1 1 d . . .
C101 C 0.619(4) 0.395(3) 0.324(6) 0.049(9) Uiso 0.55(5) 1 d P A 1
H10C H 0.6578 0.3494 0.2615 0.080 Uiso 0.55 1 d P A 1
C111 C 0.596(5) 0.428(4) 0.387(7) 0.049(9) Uiso 0.45(5) 1 d P A 2
H11A H 0.5954 0.4692 0.4503 0.080 Uiso 0.45 1 d P A 2
Cl4 Cl 0.5282(7) 0.3728(4) 0.4484(7) 0.0667(19) Uani 1 1 d . . .
Cl5 Cl 0.5190(8) 0.4531(5) 0.2521(9) 0.097(3) Uani 1 1 d . . .
Cl6 Cl 0.7387(15) 0.4350(10) 0.4120(17) 0.082(3) Uiso 0.497(13) 1 d P A 1
Cl6A Cl 0.7473(15) 0.3834(10) 0.3552(17) 0.082(3) Uiso 0.503(13) 1 d P A 2
C102 C 0.060(3) 0.4470(15) 0.276(3) 0.069(8) Uiso 1 1 d . . .
H10D H 0.0157 0.4150 0.3066 0.080 Uiso 1 1 d . . .
Cl7 Cl 0.102(4) 0.406(2) 0.098(4) 0.123(5) Uiso 0.34(2) 1 d P B 3
Cl7A Cl 0.027(2) 0.4356(11) 0.1192(18) 0.123(5) Uiso 0.66(2) 1 d P B 4
Cl8 Cl 0.0025(14) 0.5405(8) 0.365(2) 0.098(4) Uiso 0.69(2) 1 d P B 3
Cl8A Cl -0.030(3) 0.5277(18) 0.288(4) 0.098(4) Uiso 0.31(2) 1 d P B 4
Cl9 Cl 0.2144(8) 0.4234(5) 0.3227(11) 0.109(3) Uani 1 1 d . B .

loop_
_atom_site_aniso_label
_atom_site_aniso_U_11
_atom_site_aniso_U_22
_atom_site_aniso_U_33
_atom_site_aniso_U_23
_atom_site_aniso_U_13
_atom_site_aniso_U_12
Pt1 0.0266(5) 0.0264(5) 0.0134(5) 0.0020(3) 0.0055(3) -0.0094(3)
Cl1 0.125(6) 0.059(4) 0.062(5) 0.023(4) 0.042(5) 0.002(4)
Cl2 0.071(4) 0.071(5) 0.089(6) 0.030(4) -0.028(4) -0.040(4)
Cl3 0.077(5) 0.066(4) 0.051(4) -0.015(3) -0.011(4) -0.013(4)
Cl4 0.095(5) 0.056(4) 0.057(5) 0.021(3) -0.008(4) -0.029(4)
Cl5 0.096(6) 0.126(7) 0.079(6) 0.059(6) 0.011(5) -0.008(5)
Cl9 0.087(6) 0.102(7) 0.137(9) 0.044(6) 0.002(6) -0.006(5)

loop_
_atom_type_symbol
_atom_type_description
_atom_type_scat_dispersion_real
_atom_type_scat_dispersion_imag
_atom_type_scat_source
C C 0.0033 0.0016 'International Tables Vol C Tables 4.2.6.8 and 6.1.1.4'
H H 0.0000 0.0000 'International Tables Vol C Tables 4.2.6.8 and 6.1.1.4'
N N 0.0061 0.0033 'International Tables Vol C Tables 4.2.6.8 and 6.1.1.4'
Cl Cl 0.1484 0.1585 'International Tables Vol C Tables 4.2.6.8 and 6.1.1.4'
Pt Pt -1.7033 8.3905 'International Tables Vol C Tables 4.2.6.8 and 6.1.1.4'

loop_
_geom_angle_atom_site_label_1
_geom_angle_atom_site_label_2
_geom_angle_atom_site_label_3
_geom_angle
_geom_angle_site_symmetry_1
_geom_angle_site_symmetry_3
_geom_angle_publ_flag
C28 Pt1 C19 91.7(7) . . ?
C28 Pt1 N2 94.7(7) . . ?
C19 Pt1 N2 173.6(6) . . ?
C28 Pt1 N1 173.1(7) . . ?
C19 Pt1 N1 95.0(6) . . ?
N2 Pt1 N1 78.6(6) . . ?
C5 N1 C1 119.2(16) . . ?
C5 N1 Pt1 115.7(12) . . ?
C1 N1 Pt1 124.9(13) . . ?
C10 N2 C6 117.6(16) . . ?
C10 N2 Pt1 127.7(13) . . ?
C6 N2 Pt1 114.7(13) . . ?
N1 C1 C2 122.7(18) . . ?
C3 C2 C1 119.1(18) . . ?
C4 C3 C2 117.9(17) . . ?
C4 C3 C11 123.0(17) . . ?
C2 C3 C11 119.1(17) . . ?
C3 C4 C5 120.5(18) . . ?
N1 C5 C4 120.4(17) . . ?
N1 C5 C6 113.6(16) . . ?
C4 C5 C6 125.9(18) . . ?
N2 C6 C7 119.6(17) . . ?
N2 C6 C5 117.4(17) . . ?
C7 C6 C5 123.0(17) . . ?
C8 C7 C6 121.1(17) . . ?
C9 C8 C7 116.6(17) . . ?
C9 C8 C15 122.7(17) . . ?
C7 C8 C15 120.7(16) . . ?
C8 C9 C10 119.7(19) . . ?
N2 C10 C9 125.2(18) . . ?
C13 C11 C14 110.7(18) . . ?
C13 C11 C3 111.2(17) . . ?
C14 C11 C3 108.8(16) . . ?
C13 C11 C12 107.2(18) . . ?
C14 C11 C12 110.8(18) . . ?
C3 C11 C12 108.1(16) . . ?
C18 C15 C17 110.1(16) . . ?
C18 C15 C16 109.5(17) . . ?
C17 C15 C16 112.5(17) . . ?
C18 C15 C8 110.7(16) . . ?
C17 C15 C8 105.7(15) . . ?
C16 C15 C8 108.3(16) . . ?
C20 C19 Pt1 172.1(15) . . ?
C19 C20 C21 175.0(18) . . ?
C26 C21 C20 122.9(16) . . ?
C26 C21 C22 114.7(17) . . ?
C20 C21 C22 122.4(16) . . ?
C23 C22 C21 122.5(18) . . ?
C22 C23 C24 123.6(18) . . ?
C23 C24 C25 114.5(18) . . ?
C23 C24 C27 123.8(18) . . ?
C25 C24 C27 121.6(19) . . ?
C26 C25 C24 123.0(19) . . ?
C25 C26 C21 121.6(18) . . ?
C29 C28 Pt1 173.3(17) . . ?
C28 C29 C30 173(2) . . ?
C35 C30 C31 116.8(18) . . ?
C35 C30 C29 120.6(17) . . ?
C31 C30 C29 122.6(18) . . ?
C32 C31 C30 122(2) . . ?
C33 C32 C31 121(2) . . ?
C32 C33 C34 117(2) . . ?
C32 C33 C36 120(2) . . ?
C34 C33 C36 123(2) . . ?
C35 C34 C33 124(2) . . ?
C34 C35 C30 118.8(19) . . ?
Cl2 C100 Cl3 109.3(13) . . ?
Cl2 C100 Cl1 110.4(13) . . ?
Cl3 C100 Cl1 108.1(13) . . ?
Cl5 C101 Cl6 113(3) . . ?
Cl5 C101 Cl4 106(3) . . ?
Cl6 C101 Cl4 107(3) . . ?
Cl4 C111 Cl6A 108(3) . . ?
Cl4 C111 Cl5 113(3) . . ?
Cl6A C111 Cl5 112(4) . . ?
C111 Cl4 C101 25(2) . . ?
C101 Cl5 C111 27(2) . . ?
Cl8A C102 Cl7A 85(2) . . ?
Cl8A C102 Cl9 129(2) . . ?
Cl7A C102 Cl9 118.0(18) . . ?
Cl8A C102 Cl8 29.1(14) . . ?
Cl7A C102 Cl8 112.7(18) . . ?
Cl9 C102 Cl8 105.1(16) . . ?
Cl8A C102 Cl7 108(3) . . ?
Cl7A C102 Cl7 28.0(12) . . ?
Cl9 C102 Cl7 91.0(18) . . ?
Cl8 C102 Cl7 132(2) . . ?
C102 Cl7A Cl8A 46.6(15) . . ?
C102 Cl8A Cl7A 48.5(15) . . ?

loop_
_geom_bond_atom_site_label_1
_geom_bond_atom_site_label_2
_geom_bond_distance
_geom_bond_site_symmetry_2
_geom_bond_publ_flag
Pt1 C28 1.940(19) . ?
Pt1 C19 1.947(17) . ?
Pt1 N2 2.040(15) . ?
Pt1 N1 2.065(14) . ?
N1 C5 1.35(2) . ?
N1 C1 1.32(2) . ?
N2 C10 1.33(2) . ?
N2 C6 1.34(2) . ?
C1 C2 1.39(3) . ?
C2 C3 1.39(3) . ?
C3 C4 1.37(3) . ?
C3 C11 1.55(3) . ?
C4 C5 1.40(3) . ?
C5 C6 1.44(3) . ?
C6 C7 1.44(3) . ?
C7 C8 1.39(3) . ?
C8 C9 1.37(3) . ?
C8 C15 1.55(3) . ?
C9 C10 1.38(3) . ?
C11 C13 1.54(3) . ?
C11 C14 1.51(3) . ?
C11 C12 1.52(3) . ?
C15 C18 1.50(3) . ?
C15 C17 1.51(3) . ?
C15 C16 1.51(3) . ?
C19 C20 1.25(2) . ?
C20 C21 1.38(2) . ?
C21 C26 1.40(3) . ?
C21 C22 1.45(3) . ?
C22 C23 1.32(3) . ?
C23 C24 1.41(3) . ?
C24 C25 1.41(3) . ?
C24 C27 1.45(3) . ?
C25 C26 1.38(3) . ?
C28 C29 1.20(2) . ?
C29 C30 1.45(3) . ?
C30 C35 1.42(3) . ?
C30 C31 1.40(3) . ?
C31 C32 1.37(3) . ?
C32 C33 1.38(3) . ?
C33 C34 1.37(3) . ?
C33 C36 1.52(3) . ?
C34 C35 1.37(3) . ?
C100 Cl2 1.73(2) . ?
C100 Cl3 1.77(2) . ?
C100 Cl1 1.76(2) . ?
C101 Cl5 1.65(5) . ?
C101 Cl6 1.79(5) . ?
C101 Cl4 1.90(5) . ?
C111 Cl4 1.70(5) . ?
C111 Cl6A 1.70(6) . ?
C111 Cl5 1.72(6) . ?
C102 Cl8A 1.60(4) . ?
C102 Cl7A 1.65(3) . ?
C102 Cl9 1.73(3) . ?
C102 Cl8 1.80(3) . ?
C102 Cl7 1.91(5) . ?
Cl7A Cl8A 2.20(4) . ?
